data_7064240
loop_
_publ_author_name
'Al-Ameed, Karrar'
'El-Ali, H. A. Abdulhadi'
'Ezzat, Nadia'
'Obies, Mohammed'

_publ_section_title
;
 Illuminating weak bonds: non-classical C--H&#x22EF;Br hydrogen bonding
 and bright emission in a BODIPY fluorophore
;
_journal_issue 6
_journal_name_full 'New Journal of Chemistry'
_journal_page_first 2594
_journal_page_last 2606
_journal_paper_doi 10.1039/D5NJ04295J
_journal_volume 50
_journal_year 2026
_chemical_formula_sum 'C30 H33 B Br2 N2 O2'
_chemical_formula_weight 624.21
_space_group_crystal_system monoclinic
_space_group_IT_number 15
_space_group_name_Hall '-C 2yc'
_space_group_name_H-M_alt 'C 1 2/c 1'
_atom_sites_solution_hydrogens geom
_audit_creation_method SHELXL-2014/7
_audit_update_record
;
2019-04-08 deposited with the CCDC.	2025-12-22 downloaded from the CCDC.
;
_cell_angle_alpha 90
_cell_angle_beta 105.98(2)
_cell_angle_gamma 90
_cell_formula_units_Z 4
_cell_length_a 21.286(10)
_cell_length_b 8.765(4)
_cell_length_c 16.108(7)
_cell_measurement_reflns_used 5093
_cell_measurement_temperature 295(2)
_cell_measurement_theta_max 49.608
_cell_measurement_theta_min 5.063
_cell_volume 2889(2)
_computing_structure_refinement 'SHELXL-2014/7 (Sheldrick, 2014)'
_diffrn_ambient_temperature 295(2)
_diffrn_measured_fraction_theta_full 0.995
_diffrn_measured_fraction_theta_max 0.993
_diffrn_measurement_device_type 'Bruker D8 Venture'
_diffrn_radiation_type MoK\a
_diffrn_radiation_wavelength 0.71073
_diffrn_reflns_av_R_equivalents 0.0616
_diffrn_reflns_av_unetI/netI 0.0530
_diffrn_reflns_Laue_measured_fraction_full 0.995
_diffrn_reflns_Laue_measured_fraction_max 0.993
_diffrn_reflns_limit_h_max 28
_diffrn_reflns_limit_h_min -28
_diffrn_reflns_limit_k_max 11
_diffrn_reflns_limit_k_min -9
_diffrn_reflns_limit_l_max 21
_diffrn_reflns_limit_l_min -21
_diffrn_reflns_number 19454
_diffrn_reflns_point_group_measured_fraction_full 0.995
_diffrn_reflns_point_group_measured_fraction_max 0.993
_diffrn_reflns_theta_full 25.242
_diffrn_reflns_theta_max 28.331
_diffrn_reflns_theta_min 2.528
_exptl_absorpt_coefficient_mu 2.835
_exptl_absorpt_correction_T_max 0.7
_exptl_absorpt_correction_T_min 0.6
_exptl_absorpt_correction_type 'multi-scan semiempirical'
_exptl_crystal_colour Red
_exptl_crystal_density_diffrn 1.435
_exptl_crystal_description platelet
_exptl_crystal_F_000 1272
_exptl_crystal_preparation Luminescent
_exptl_crystal_recrystallization_method 'Re-crystallisation from solvent: Ethyl acetate - Hexane'
_exptl_crystal_size_max 0.200
_exptl_crystal_size_mid 0.150
_exptl_crystal_size_min 0.130
_exptl_transmission_factor_max 0.7
_exptl_transmission_factor_min 0.6
_refine_diff_density_max 0.336
_refine_diff_density_min -0.634
_refine_diff_density_rms 0.059
_refine_ls_extinction_method none
_refine_ls_goodness_of_fit_ref 1.016
_refine_ls_hydrogen_treatment constr
_refine_ls_matrix_type full
_refine_ls_number_parameters 171
_refine_ls_number_reflns 3593
_refine_ls_number_restraints 0
_refine_ls_restrained_S_all 1.016
_refine_ls_R_factor_all 0.1180
_refine_ls_R_factor_gt 0.0548
_refine_ls_shift/su_max 0.000
_refine_ls_shift/su_mean 0.000
_refine_ls_structure_factor_coef Fsqd
_refine_ls_weighting_details 'w=1/[\s^2^(Fo^2^)+(0.0801P)^2^+2.1041P] where P=(Fo^2^+2Fc^2^)/3'
_refine_ls_weighting_scheme calc
_refine_ls_wR_factor_gt 0.1387
_refine_ls_wR_factor_ref 0.1700
_reflns_Friedel_coverage 0.000
_reflns_number_gt 1942
_reflns_number_total 3593
_reflns_threshold_expression 'I > 2\s(I)'
_cod_data_source_file d5nj04295j2.cif
_cod_data_source_block a
_cod_original_sg_symbol_H-M 'C 2/c'
_cod_database_code 7064240
_shelx_shelxl_version_number 2014/7
_shelx_space_group_comment
;
The symmetry employed for this shelxl refinement is uniquely defined
by the following loop, which should always be used as a source of
symmetry information in preference to the above space-group names.
They are only intended as comments.
;
_shelx_estimated_absorpt_t_min 0.601
_shelx_estimated_absorpt_t_max 0.709

loop_
_space_group_symop_operation_xyz
'x, y, z'
'-x, y, -z+1/2'
'x+1/2, y+1/2, z'
'-x+1/2, y+1/2, -z+1/2'
'-x, -y, -z'
'x, -y, z-1/2'
'-x+1/2, -y+1/2, -z'
'x+1/2, -y+1/2, z-1/2'

loop_
_atom_site_label
_atom_site_type_symbol
_atom_site_fract_x
_atom_site_fract_y
_atom_site_fract_z
_atom_site_U_iso_or_equiv
_atom_site_adp_type
_atom_site_occupancy
_atom_site_site_symmetry_order
_atom_site_calc_flag
_atom_site_refinement_flags_posn
_atom_site_refinement_flags_adp
_atom_site_refinement_flags_occupancy
_atom_site_disorder_assembly
_atom_site_disorder_group
Br1 Br 0.20093(2) 0.22259(8) 0.35653(4) 0.1299(4) Uani 1 1 d . . . . .
O1 O 0.45144(9) 0.10917(18) 0.26480(12) 0.0439(5) Uani 1 1 d . . . . .
N1 N 0.52647(11) 0.3209(2) 0.32812(13) 0.0374(5) Uani 1 1 d . . . . .
B1 B 0.5000 0.2144(4) 0.2500 0.0372(9) Uani 1 2 d S T P . .
C1 C 0.28140(17) 0.1932(5) 0.3300(2) 0.0665(9) Uani 1 1 d . . . . .
C2 C 0.30572(16) 0.3054(4) 0.2882(2) 0.0640(9) Uani 1 1 d . . . . .
H2A H 0.2833 0.3971 0.2746 0.077 Uiso 1 1 calc R U . . .
C3 C 0.36293(16) 0.2829(3) 0.2665(2) 0.0535(8) Uani 1 1 d . . . . .
H3A H 0.3791 0.3597 0.2382 0.064 Uiso 1 1 calc R U . . .
C4 C 0.39669(13) 0.1470(3) 0.28622(15) 0.0399(6) Uani 1 1 d . . . . .
C5 C 0.37120(17) 0.0360(4) 0.3293(2) 0.0643(9) Uani 1 1 d . . . . .
H5A H 0.3932 -0.0561 0.3434 0.077 Uiso 1 1 calc R U . . .
C6 C 0.31422(18) 0.0595(5) 0.3516(2) 0.0781(11) Uani 1 1 d . . . . .
H6A H 0.2982 -0.0154 0.3811 0.094 Uiso 1 1 calc R U . . .
C7 C 0.52514(12) 0.4807(2) 0.32777(16) 0.0362(6) Uani 1 1 d . . . . .
C8 C 0.55596(13) 0.5298(3) 0.41382(18) 0.0424(6) Uani 1 1 d . . . . .
C9 C 0.57611(15) 0.4002(3) 0.46297(17) 0.0474(7) Uani 1 1 d . . . . .
C10 C 0.55682(15) 0.2736(3) 0.40853(18) 0.0454(7) Uani 1 1 d . . . . .
C11 C 0.5000 0.5595(4) 0.2500 0.0364(8) Uani 1 2 d S T P . .
C12 C 0.5000 0.7315(4) 0.2500 0.0626(13) Uani 1 2 d S T P . .
H12A H 0.5194 0.7680 0.2066 0.094 Uiso 0.5 1 calc R U P . .
H12B H 0.5247 0.7680 0.3056 0.094 Uiso 0.5 1 calc R U P . .
H12C H 0.4559 0.7680 0.2379 0.094 Uiso 0.5 1 calc R U P . .
C13 C 0.56533(17) 0.6881(3) 0.4501(2) 0.0588(8) Uani 1 1 d . . . . .
H13A H 0.5852 0.6832 0.5113 0.088 Uiso 1 1 calc R U . . .
H13B H 0.5237 0.7381 0.4391 0.088 Uiso 1 1 calc R U . . .
H13C H 0.5931 0.7445 0.4233 0.088 Uiso 1 1 calc R U . . .
C14 C 0.61491(19) 0.3909(4) 0.5554(2) 0.0677(9) Uani 1 1 d . . . . .
H14A H 0.6012 0.3018 0.5816 0.081 Uiso 1 1 calc R U . . .
H14B H 0.6061 0.4804 0.5858 0.081 Uiso 1 1 calc R U . . .
C15 C 0.6877(2) 0.3809(6) 0.5654(3) 0.0979(14) Uani 1 1 d . . . . .
H15A H 0.7107 0.3751 0.6256 0.147 Uiso 1 1 calc R U . . .
H15B H 0.6968 0.2913 0.5364 0.147 Uiso 1 1 calc R U . . .
H15C H 0.7017 0.4698 0.5405 0.147 Uiso 1 1 calc R U . . .
C16 C 0.5679(2) 0.1086(3) 0.4319(2) 0.0671(10) Uani 1 1 d . . . . .
H16A H 0.5902 0.0996 0.4922 0.101 Uiso 1 1 calc R U . . .
H16B H 0.5265 0.0570 0.4202 0.101 Uiso 1 1 calc R U . . .
H16C H 0.5939 0.0632 0.3984 0.101 Uiso 1 1 calc R U . . .

loop_
_atom_site_aniso_label
_atom_site_aniso_U_11
_atom_site_aniso_U_22
_atom_site_aniso_U_33
_atom_site_aniso_U_23
_atom_site_aniso_U_13
_atom_site_aniso_U_12
Br1 0.0686(4) 0.1807(7) 0.1600(7) 0.0124(4) 0.0645(4) -0.0058(3)
O1 0.0587(12) 0.0224(8) 0.0542(11) 0.0009(7) 0.0214(9) -0.0028(8)
N1 0.0536(13) 0.0226(9) 0.0390(13) 0.0005(8) 0.0177(10) -0.0006(9)
B1 0.058(3) 0.0217(17) 0.035(2) 0.000 0.0175(19) 0.000
C1 0.0509(19) 0.091(3) 0.060(2) -0.0023(18) 0.0201(16) -0.0147(19)
C2 0.0508(18) 0.065(2) 0.077(2) -0.0019(17) 0.0202(17) 0.0013(16)
C3 0.0581(19) 0.0419(15) 0.064(2) 0.0027(14) 0.0223(16) -0.0049(14)
C4 0.0513(16) 0.0358(13) 0.0309(14) -0.0013(10) 0.0084(11) -0.0087(12)
C5 0.068(2) 0.0580(19) 0.070(2) 0.0245(16) 0.0236(17) -0.0054(17)
C6 0.071(2) 0.093(3) 0.074(2) 0.028(2) 0.0264(19) -0.018(2)
C7 0.0442(14) 0.0249(11) 0.0447(15) -0.0039(10) 0.0209(12) -0.0022(10)
C8 0.0500(15) 0.0325(13) 0.0505(16) -0.0085(12) 0.0235(13) -0.0055(12)
C9 0.0603(17) 0.0432(15) 0.0411(16) -0.0066(12) 0.0178(13) -0.0051(13)
C10 0.0604(18) 0.0365(13) 0.0419(17) 0.0014(12) 0.0185(14) -0.0010(12)
C11 0.0386(18) 0.0235(15) 0.051(2) 0.000 0.0194(16) 0.000
C12 0.086(4) 0.0251(18) 0.071(3) 0.000 0.012(3) 0.000
C13 0.068(2) 0.0449(16) 0.066(2) -0.0209(15) 0.0229(16) -0.0100(15)
C14 0.090(3) 0.0606(19) 0.0470(19) -0.0051(15) 0.0101(17) -0.0086(18)
C15 0.090(3) 0.107(3) 0.080(3) -0.003(2) -0.006(2) 0.011(3)
C16 0.106(3) 0.0361(15) 0.0533(19) 0.0085(13) 0.0118(18) 0.0025(17)

loop_
_atom_type_symbol
_atom_type_description
_atom_type_scat_dispersion_real
_atom_type_scat_dispersion_imag
_atom_type_scat_source
C C 0.0033 0.0016 'International Tables Vol C Tables 4.2.6.8 and 6.1.1.4'
H H 0.0000 0.0000 'International Tables Vol C Tables 4.2.6.8 and 6.1.1.4'
B B 0.0013 0.0007 'International Tables Vol C Tables 4.2.6.8 and 6.1.1.4'
N N 0.0061 0.0033 'International Tables Vol C Tables 4.2.6.8 and 6.1.1.4'
O O 0.0106 0.0060 'International Tables Vol C Tables 4.2.6.8 and 6.1.1.4'
Br Br -0.2901 2.4595 'International Tables Vol C Tables 4.2.6.8 and 6.1.1.4'

loop_
_geom_angle_atom_site_label_1
_geom_angle_atom_site_label_2
_geom_angle_atom_site_label_3
_geom_angle
_geom_angle_site_symmetry_1
_geom_angle_site_symmetry_3
_geom_angle_publ_flag
C4 O1 B1 126.26(19) . . ?
C10 N1 C7 108.4(2) . . ?
C10 N1 B1 124.8(2) . . ?
C7 N1 B1 126.8(2) . . ?
O1 B1 O1 101.2(3) . 2_655 ?
O1 B1 N1 111.50(11) . . ?
O1 B1 N1 113.64(11) 2_655 . ?
O1 B1 N1 113.64(11) . 2_655 ?
O1 B1 N1 111.50(11) 2_655 2_655 ?
N1 B1 N1 105.6(3) . 2_655 ?
C6 C1 C2 120.4(3) . . ?
C6 C1 Br1 119.5(3) . . ?
C2 C1 Br1 120.0(3) . . ?
C3 C2 C1 120.3(3) . . ?
C3 C2 H2A 119.8 . . ?
C1 C2 H2A 119.8 . . ?
C2 C3 C4 120.4(3) . . ?
C2 C3 H3A 119.8 . . ?
C4 C3 H3A 119.8 . . ?
O1 C4 C3 125.8(2) . . ?
O1 C4 C5 116.2(3) . . ?
C3 C4 C5 118.0(3) . . ?
C6 C5 C4 121.4(3) . . ?
C6 C5 H5A 119.3 . . ?
C4 C5 H5A 119.3 . . ?
C1 C6 C5 119.5(3) . . ?
C1 C6 H6A 120.3 . . ?
C5 C6 H6A 120.3 . . ?
N1 C7 C11 119.9(2) . . ?
N1 C7 C8 107.1(2) . . ?
C11 C7 C8 132.9(2) . . ?
C9 C8 C7 107.2(2) . . ?
C9 C8 C13 123.4(3) . . ?
C7 C8 C13 129.4(3) . . ?
C8 C9 C10 107.5(2) . . ?
C8 C9 C14 127.9(3) . . ?
C10 C9 C14 124.5(3) . . ?
N1 C10 C9 109.8(2) . . ?
N1 C10 C16 122.7(2) . . ?
C9 C10 C16 127.4(3) . . ?
C7 C11 C7 121.0(3) . 2_655 ?
C7 C11 C12 119.51(15) . . ?
C7 C11 C12 119.51(15) 2_655 . ?
C11 C12 H12A 109.5 . . ?
C11 C12 H12B 109.5 . . ?
H12A C12 H12B 109.5 . . ?
C11 C12 H12C 109.5 . . ?
H12A C12 H12C 109.5 . . ?
H12B C12 H12C 109.5 . . ?
C8 C13 H13A 109.5 . . ?
C8 C13 H13B 109.5 . . ?
H13A C13 H13B 109.5 . . ?
C8 C13 H13C 109.5 . . ?
H13A C13 H13C 109.5 . . ?
H13B C13 H13C 109.5 . . ?
C9 C14 C15 112.2(3) . . ?
C9 C14 H14A 109.2 . . ?
C15 C14 H14A 109.2 . . ?
C9 C14 H14B 109.2 . . ?
C15 C14 H14B 109.2 . . ?
H14A C14 H14B 107.9 . . ?
C14 C15 H15A 109.5 . . ?
C14 C15 H15B 109.5 . . ?
H15A C15 H15B 109.5 . . ?
C14 C15 H15C 109.5 . . ?
H15A C15 H15C 109.5 . . ?
H15B C15 H15C 109.5 . . ?
C10 C16 H16A 109.5 . . ?
C10 C16 H16B 109.5 . . ?
H16A C16 H16B 109.5 . . ?
C10 C16 H16C 109.5 . . ?
H16A C16 H16C 109.5 . . ?
H16B C16 H16C 109.5 . . ?

loop_
_geom_bond_atom_site_label_1
_geom_bond_atom_site_label_2
_geom_bond_distance
_geom_bond_site_symmetry_2
_geom_bond_publ_flag
Br1 C1 1.893(4) . ?
O1 C4 1.345(3) . ?
O1 B1 1.453(3) . ?
N1 C10 1.344(4) . ?
N1 C7 1.401(3) . ?
N1 B1 1.543(3) . ?
B1 O1 1.453(3) 2_655 ?
B1 N1 1.543(3) 2_655 ?
C1 C6 1.359(6) . ?
C1 C2 1.371(5) . ?
C2 C3 1.371(4) . ?
C2 H2A 0.9300 . ?
C3 C4 1.383(4) . ?
C3 H3A 0.9300 . ?
C4 C5 1.389(4) . ?
C5 C6 1.372(5) . ?
C5 H5A 0.9300 . ?
C6 H6A 0.9300 . ?
C7 C11 1.401(3) . ?
C7 C8 1.427(4) . ?
C8 C9 1.384(4) . ?
C8 C13 1.497(4) . ?
C9 C10 1.404(4) . ?
C9 C14 1.492(4) . ?
C10 C16 1.497(4) . ?
C11 C7 1.401(3) 2_655 ?
C11 C12 1.508(5) . ?
C12 H12A 0.9600 . ?
C12 H12B 0.9600 . ?
C12 H12C 0.9600 . ?
C13 H13A 0.9600 . ?
C13 H13B 0.9600 . ?
C13 H13C 0.9600 . ?
C14 C15 1.516(6) . ?
C14 H14A 0.9700 . ?
C14 H14B 0.9700 . ?
C15 H15A 0.9600 . ?
C15 H15B 0.9600 . ?
C15 H15C 0.9600 . ?
C16 H16A 0.9600 . ?
C16 H16B 0.9600 . ?
C16 H16C 0.9600 . ?
